data_4320142
loop_
_publ_author_name
'Marty W. DeGroot'
'Michael W. Cockburn'
'Mark S. Workentin'
'John F. Corrigan'

_publ_section_title
;
 Trialkylphosphine-Stabilized Copper-Phenyltellurolate Complexes: From
 Small Molecules to Nanoclusters via Condensation Reactions
;
_journal_name_full 'Inorganic Chemistry'
_journal_page_first 4678
_journal_page_last 4685
_journal_paper_doi 10.1021/ic001260k
_journal_volume 40
_journal_year 2001
_chemical_formula_sum 'C24 H46 Cu2 P4 Te2'
_chemical_formula_weight 840.77
_chemical_name_systematic
; 
 ? 
;
_space_group_IT_number 14
_symmetry_cell_setting monoclinic
_symmetry_space_group_name_Hall '-P 2ybc'
_symmetry_space_group_name_H-M 'P 1 21/c 1'
_atom_sites_solution_hydrogens geom
_atom_sites_solution_primary direct
_atom_sites_solution_secondary difmap
_audit_creation_method SHELXL-97
_cell_angle_alpha 90.00
_cell_angle_beta 90.45(3)
_cell_angle_gamma 90.00
_cell_formula_units_Z 4
_cell_length_a 17.528(4)
_cell_length_b 13.891(3)
_cell_length_c 13.882(3)
_cell_measurement_reflns_used 2000
_cell_measurement_temperature 200(2)
_cell_measurement_theta_max 26.90
_cell_measurement_theta_min 1.87
_cell_volume 3379.9(13)
_computing_cell_refinement 'STOE IPDS CELL SOFTWARE'
_computing_data_collection 'STOE IPDS COLLECT SOFTWARE'
_computing_data_reduction 'STOE IPDS INTEGRATE SOFTWARE'
_computing_structure_refinement 'SHELXL-97 (Sheldrick, 1997)'
_computing_structure_solution 'SHELXS-97 (Sheldrick, 1990)'
_diffrn_ambient_temperature 200(2)
_diffrn_measured_fraction_theta_full 0.920
_diffrn_measured_fraction_theta_max 0.920
_diffrn_measurement_device_type 'STOE IPDS'
_diffrn_measurement_method 'Phi frames'
_diffrn_radiation_monochromator graphite
_diffrn_radiation_source 'fine-focus sealed tube'
_diffrn_radiation_type MoK\a
_diffrn_radiation_wavelength 0.71073
_diffrn_reflns_av_R_equivalents 0.0491
_diffrn_reflns_av_sigmaI/netI 0.0313
_diffrn_reflns_limit_h_max 22
_diffrn_reflns_limit_h_min -22
_diffrn_reflns_limit_k_max 17
_diffrn_reflns_limit_k_min -11
_diffrn_reflns_limit_l_max 17
_diffrn_reflns_limit_l_min -14
_diffrn_reflns_number 14586
_diffrn_reflns_theta_full 26.90
_diffrn_reflns_theta_max 26.90
_diffrn_reflns_theta_min 1.87
_exptl_absorpt_coefficient_mu 3.151
_exptl_absorpt_correction_type integration
_exptl_crystal_colour yellow
_exptl_crystal_density_diffrn 1.652
_exptl_crystal_density_method 'not measured'
_exptl_crystal_F_000 1648
_exptl_crystal_size_max 0.45mm
_exptl_crystal_size_mid 0.34mm
_exptl_crystal_size_min 0.28mm
_refine_diff_density_max 1.114
_refine_diff_density_min -0.955
_refine_diff_density_rms 0.110
_refine_ls_extinction_method none
_refine_ls_goodness_of_fit_ref 1.081
_refine_ls_hydrogen_treatment mixed
_refine_ls_matrix_type full
_refine_ls_number_parameters 301
_refine_ls_number_reflns 6720
_refine_ls_number_restraints 0
_refine_ls_restrained_S_all 1.081
_refine_ls_R_factor_all 0.0480
_refine_ls_R_factor_gt 0.0394
_refine_ls_shift/su_max 0.002
_refine_ls_shift/su_mean 0.000
_refine_ls_structure_factor_coef Fsqd
_refine_ls_weighting_details 'calc w=1/[\s^2^(Fo^2^)+(0.0569P)^2^+5.1119P] where P=(Fo^2^+2Fc^2^)/3'
_refine_ls_weighting_scheme calc
_refine_ls_wR_factor_gt 0.1069
_refine_ls_wR_factor_ref 0.1127
_reflns_number_gt 5691
_reflns_number_total 6720
_reflns_threshold_expression >2sigma(I)
_cod_data_source_file ic001260k_1.cif
_cod_data_source_block john47a
_cod_original_cell_volume 3379.9(12)
_cod_database_code 4320142

loop_
_symmetry_equiv_pos_as_xyz
'x, y, z'
'-x, y+1/2, -z+1/2'
'-x, -y, -z'
'x, -y-1/2, z-1/2'

loop_
_atom_site_label
_atom_site_type_symbol
_atom_site_fract_x
_atom_site_fract_y
_atom_site_fract_z
_atom_site_U_iso_or_equiv
_atom_site_adp_type
_atom_site_occupancy
_atom_site_symmetry_multiplicity
_atom_site_calc_flag
_atom_site_refinement_flags
_atom_site_disorder_assembly
_atom_site_disorder_group
Te11 Te 0.061184(13) 0.602091(18) 0.901296(18) 0.03045(10) Uani 1 1 d . . .
Cu11 Cu 0.00156(2) 0.57075(4) 1.07213(3) 0.02964(12) Uani 1 1 d . . .
P11 P 0.07229(6) 0.58047(9) 1.20950(8) 0.0350(2) Uani 1 1 d . . .
P21 P -0.08690(6) 0.69016(7) 1.07045(8) 0.0334(2) Uani 1 1 d . . .
C11 C 0.1795(2) 0.5677(3) 0.9100(3) 0.0282(7) Uani 1 1 d . . .
C21 C 0.2121(2) 0.5387(3) 0.9965(3) 0.0412(10) Uani 1 1 d . . .
H21 H 0.1819 0.5348 1.0511 0.049 Uiso 1 1 calc R . .
C31 C 0.2893(3) 0.5153(4) 1.0031(3) 0.0498(12) Uani 1 1 d . . .
H31 H 0.3101 0.4957 1.0617 0.060 Uiso 1 1 calc R . .
C41 C 0.3347(2) 0.5213(4) 0.9228(4) 0.0478(11) Uani 1 1 d . . .
H41 H 0.3861 0.5050 0.9263 0.057 Uiso 1 1 calc R . .
C51 C 0.3028(2) 0.5516(4) 0.8375(4) 0.0520(12) Uani 1 1 d . . .
H51 H 0.3336 0.5570 0.7835 0.062 Uiso 1 1 calc R . .
C61 C 0.2261(2) 0.5744(3) 0.8296(3) 0.0395(9) Uani 1 1 d . . .
H61 H 0.2058 0.5942 0.7707 0.047 Uiso 1 1 calc R . .
C71 C 0.1396(3) 0.6783(4) 1.2318(4) 0.0561(13) Uani 1 1 d . . .
H71A H 0.1141 0.7389 1.2235 0.067 Uiso 1 1 calc R . .
H71B H 0.1810 0.6738 1.1872 0.067 Uiso 1 1 calc R . .
H71C H 0.1591 0.6736 1.2964 0.067 Uiso 1 1 calc R . .
C81 C 0.1291(3) 0.4770(4) 1.2461(4) 0.0514(12) Uani 1 1 d . . .
H81A H 0.0983 0.4199 1.2429 0.062 Uiso 1 1 calc R . .
H81B H 0.1472 0.4861 1.3109 0.062 Uiso 1 1 calc R . .
H81C H 0.1718 0.4703 1.2037 0.062 Uiso 1 1 calc R . .
C91 C 0.0098(3) 0.5915(5) 1.3134(4) 0.0638(16) Uani 1 1 d . . .
H91A H -0.0266 0.5399 1.3128 0.077 Uiso 1 1 calc R . .
H91B H -0.0165 0.6520 1.3107 0.077 Uiso 1 1 calc R . .
H91C H 0.0398 0.5883 1.3716 0.077 Uiso 1 1 calc R . .
C101 C -0.1627(3) 0.6965(4) 1.1595(4) 0.0514(12) Uani 1 1 d . . .
H10A H -0.1407 0.7022 1.2227 0.062 Uiso 1 1 calc R . .
H10B H -0.1931 0.6391 1.1560 0.062 Uiso 1 1 calc R . .
H10C H -0.1943 0.7515 1.1465 0.062 Uiso 1 1 calc R . .
C111 C -0.0404(3) 0.8076(4) 1.0819(4) 0.0557(13) Uani 1 1 d . . .
H11A H -0.0029 0.8145 1.0325 0.067 Uiso 1 1 calc R . .
H11B H -0.0162 0.8124 1.1440 0.067 Uiso 1 1 calc R . .
H11C H -0.0779 0.8576 1.0754 0.067 Uiso 1 1 calc R . .
C121 C -0.1404(3) 0.7094(4) 0.9596(4) 0.0502(11) Uani 1 1 d . . .
H12A H -0.1057 0.7143 0.9067 0.060 Uiso 1 1 calc R . .
H12B H -0.1694 0.7678 0.9646 0.060 Uiso 1 1 calc R . .
H12C H -0.1744 0.6562 0.9490 0.060 Uiso 1 1 calc R . .
Te12 Te 0.444459(14) 0.596171(18) 1.598309(18) 0.03048(10) Uani 1 1 d . . .
Cu12 Cu 0.49336(3) 0.41853(3) 1.57582(3) 0.02895(12) Uani 1 1 d . . .
P12 P 0.58149(6) 0.40798(8) 1.69490(8) 0.0321(2) Uani 1 1 d . . .
P22 P 0.41640(6) 0.28820(7) 1.57584(8) 0.0322(2) Uani 1 1 d . . .
C12 C 0.3253(2) 0.5966(3) 1.5677(3) 0.0343(9) Uani 1 1 d . . .
C22 C 0.2826(2) 0.5125(3) 1.5755(4) 0.0506(12) Uani 1 1 d . . .
H22 H 0.3072 0.4554 1.5921 0.061 Uiso 1 1 calc R . .
C32 C 0.2042(3) 0.5115(5) 1.5590(5) 0.0641(15) Uani 1 1 d . . .
H32 H 0.1768 0.4547 1.5657 0.077 Uiso 1 1 calc R . .
C42 C 0.1673(3) 0.5956(5) 1.5326(4) 0.0718(19) Uani 1 1 d . . .
H42 H 0.1150 0.5955 1.5208 0.086 Uiso 1 1 calc R . .
C52 C 0.2080(3) 0.6783(5) 1.5241(4) 0.0695(17) Uani 1 1 d . . .
H52 H 0.1832 0.7346 1.5059 0.083 Uiso 1 1 calc R . .
C62 C 0.2869(3) 0.6801(4) 1.5424(3) 0.0514(12) Uani 1 1 d . . .
H62 H 0.3136 0.7378 1.5375 0.062 Uiso 1 1 calc R . .
C72 C 0.5384(3) 0.4137(4) 1.8138(4) 0.0554(13) Uani 1 1 d . . .
H72A H 0.5079 0.4709 1.8185 0.067 Uiso 1 1 calc R . .
H72B H 0.5778 0.4151 1.8622 0.067 Uiso 1 1 calc R . .
H72C H 0.5067 0.3582 1.8233 0.067 Uiso 1 1 calc R . .
C82 C 0.6506(3) 0.5061(4) 1.6983(4) 0.0586(14) Uani 1 1 d . . .
H82A H 0.6242 0.5663 1.7043 0.070 Uiso 1 1 calc R . .
H82B H 0.6796 0.5060 1.6399 0.070 Uiso 1 1 calc R . .
H82C H 0.6843 0.4976 1.7524 0.070 Uiso 1 1 calc R . .
C92 C 0.6434(3) 0.3041(4) 1.7092(4) 0.0580(14) Uani 1 1 d . . .
H92A H 0.6748 0.2975 1.6532 0.070 Uiso 1 1 calc R . .
H92B H 0.6129 0.2472 1.7168 0.070 Uiso 1 1 calc R . .
H92C H 0.6752 0.3127 1.7651 0.070 Uiso 1 1 calc R . .
C102 C 0.4730(3) 0.1780(4) 1.5773(4) 0.0564(13) Uani 1 1 d . . .
H10D H 0.5027 0.1752 1.6357 0.068 Uiso 1 1 calc R . .
H10E H 0.5065 0.1774 1.5229 0.068 Uiso 1 1 calc R . .
H10F H 0.4397 0.1232 1.5741 0.068 Uiso 1 1 calc R . .
C112 C 0.3508(3) 0.2634(4) 1.6734(4) 0.0597(14) Uani 1 1 d . . .
H11D H 0.3157 0.3160 1.6797 0.072 Uiso 1 1 calc R . .
H11E H 0.3790 0.2555 1.7324 0.072 Uiso 1 1 calc R . .
H11F H 0.3230 0.2054 1.6595 0.072 Uiso 1 1 calc R . .
C122 C 0.3571(3) 0.2670(4) 1.4702(4) 0.0491(11) Uani 1 1 d . . .
H12D H 0.3885 0.2651 1.4139 0.059 Uiso 1 1 calc R . .
H12E H 0.3204 0.3180 1.4638 0.059 Uiso 1 1 calc R . .
H12F H 0.3309 0.2067 1.4770 0.059 Uiso 1 1 calc R . .

loop_
_atom_site_aniso_label
_atom_site_aniso_U_11
_atom_site_aniso_U_22
_atom_site_aniso_U_33
_atom_site_aniso_U_23
_atom_site_aniso_U_13
_atom_site_aniso_U_12
Te11 0.02878(15) 0.02970(15) 0.03288(16) 0.00319(10) 0.00144(10) -0.00164(9)
Cu11 0.0273(2) 0.0301(2) 0.0316(2) -0.00301(19) -0.00035(17) 0.00117(18)
P11 0.0311(5) 0.0438(6) 0.0303(5) -0.0062(4) -0.0015(4) -0.0025(4)
P21 0.0303(5) 0.0286(5) 0.0413(6) -0.0036(4) 0.0032(4) 0.0029(4)
C11 0.0309(17) 0.0228(17) 0.0310(19) -0.0007(15) 0.0035(14) -0.0055(14)
C21 0.038(2) 0.055(3) 0.031(2) -0.0053(19) 0.0085(16) 0.0038(19)
C31 0.042(2) 0.068(3) 0.039(2) 0.001(2) -0.0063(18) 0.009(2)
C41 0.028(2) 0.050(3) 0.066(3) 0.002(2) 0.0070(19) 0.0033(18)
C51 0.039(2) 0.060(3) 0.058(3) 0.014(2) 0.021(2) 0.000(2)
C61 0.040(2) 0.044(2) 0.035(2) 0.0081(18) 0.0109(17) 0.0007(18)
C71 0.050(3) 0.061(3) 0.057(3) -0.015(3) -0.011(2) -0.013(2)
C81 0.049(3) 0.063(3) 0.043(3) 0.007(2) -0.0057(19) 0.003(2)
C91 0.046(3) 0.102(5) 0.043(3) -0.014(3) 0.006(2) 0.001(3)
C101 0.042(2) 0.055(3) 0.058(3) -0.008(2) 0.015(2) 0.008(2)
C111 0.054(3) 0.037(3) 0.077(4) -0.013(2) 0.000(2) -0.006(2)
C121 0.049(3) 0.045(3) 0.057(3) 0.000(2) -0.006(2) 0.008(2)
Te12 0.03313(15) 0.02820(15) 0.03016(15) -0.00231(9) 0.00362(10) 0.00085(9)
Cu12 0.0284(2) 0.0280(2) 0.0304(2) -0.00105(18) -0.00317(18) -0.00155(17)
P12 0.0319(5) 0.0353(5) 0.0289(5) 0.0015(4) -0.0048(4) -0.0025(4)
P22 0.0331(5) 0.0288(5) 0.0346(5) 0.0041(4) -0.0014(4) -0.0051(4)
C12 0.038(2) 0.038(2) 0.0265(19) -0.0033(16) 0.0016(15) 0.0124(16)
C22 0.038(2) 0.035(2) 0.079(4) -0.009(2) -0.005(2) 0.0093(18)
C32 0.045(3) 0.064(4) 0.083(4) -0.023(3) -0.009(3) 0.006(2)
C42 0.043(3) 0.106(5) 0.066(4) -0.026(4) -0.019(2) 0.032(3)
C52 0.071(4) 0.080(4) 0.057(3) -0.005(3) -0.010(3) 0.047(3)
C62 0.063(3) 0.043(3) 0.048(3) 0.009(2) -0.001(2) 0.022(2)
C72 0.058(3) 0.070(3) 0.039(3) -0.001(2) 0.004(2) -0.007(3)
C82 0.063(3) 0.064(3) 0.049(3) 0.010(3) -0.014(2) -0.029(3)
C92 0.048(3) 0.069(4) 0.057(3) 0.010(3) -0.011(2) 0.018(2)
C102 0.059(3) 0.031(2) 0.079(4) 0.004(2) -0.015(3) 0.002(2)
C112 0.071(3) 0.056(3) 0.052(3) 0.013(3) 0.016(2) -0.010(3)
C122 0.052(3) 0.047(3) 0.048(3) 0.001(2) -0.011(2) -0.013(2)

loop_
_atom_type_symbol
_atom_type_description
_atom_type_scat_dispersion_real
_atom_type_scat_dispersion_imag
_atom_type_scat_source
C C 0.0033 0.0016 'International Tables Vol C Tables 4.2.6.8 and 6.1.1.4'
H H 0.0000 0.0000 'International Tables Vol C Tables 4.2.6.8 and 6.1.1.4'
P P 0.1023 0.0942 'International Tables Vol C Tables 4.2.6.8 and 6.1.1.4'
Cu Cu 0.3201 1.2651 'International Tables Vol C Tables 4.2.6.8 and 6.1.1.4'
Te Te -0.5308 1.6751 'International Tables Vol C Tables 4.2.6.8 and 6.1.1.4'

loop_
_geom_angle_atom_site_label_1
_geom_angle_atom_site_label_2
_geom_angle_atom_site_label_3
_geom_angle
_geom_angle_site_symmetry_1
_geom_angle_site_symmetry_3
_geom_angle_publ_flag
C11 Te11 Cu11 107.72(11) . . ?
C11 Te11 Cu11 101.10(10) . 3_567 ?
Cu11 Te11 Cu11 63.90(2) . 3_567 ?
P11 Cu11 P21 109.48(5) . . ?
P11 Cu11 Te11 121.88(4) . . ?
P21 Cu11 Te11 98.38(4) . . ?
P11 Cu11 Te11 99.23(4) . 3_567 ?
P21 Cu11 Te11 112.13(4) . 3_567 ?
Te11 Cu11 Te11 116.10(2) . 3_567 ?
P11 Cu11 Cu11 130.42(4) . 3_567 ?
P21 Cu11 Cu11 119.67(4) . 3_567 ?
Te11 Cu11 Cu11 58.61(2) . 3_567 ?
Te11 Cu11 Cu11 57.49(2) 3_567 3_567 ?
C81 P11 C71 100.9(3) . . ?
C81 P11 C91 100.2(3) . . ?
C71 P11 C91 101.2(3) . . ?
C81 P11 Cu11 118.79(17) . . ?
C71 P11 Cu11 122.34(19) . . ?
C91 P11 Cu11 110.00(18) . . ?
C121 P21 C101 101.1(2) . . ?
C121 P21 C111 99.7(3) . . ?
C101 P21 C111 103.0(3) . . ?
C121 P21 Cu11 117.68(17) . . ?
C101 P21 Cu11 121.95(18) . . ?
C111 P21 Cu11 110.31(18) . . ?
C21 C11 C61 118.4(4) . . ?
C21 C11 Te11 120.6(3) . . ?
C61 C11 Te11 121.1(3) . . ?
C11 C21 C31 121.2(4) . . ?
C41 C31 C21 119.9(4) . . ?
C51 C41 C31 118.9(4) . . ?
C41 C51 C61 121.8(4) . . ?
C51 C61 C11 119.7(4) . . ?
C12 Te12 Cu12 107.41(11) . . ?
C12 Te12 Cu12 103.09(11) . 3_668 ?
Cu12 Te12 Cu12 71.632(19) . 3_668 ?
P22 Cu12 P12 110.68(4) . . ?
P22 Cu12 Te12 123.83(4) . . ?
P12 Cu12 Te12 101.28(3) . . ?
P22 Cu12 Te12 100.78(4) . 3_668 ?
P12 Cu12 Te12 112.11(4) . 3_668 ?
Te12 Cu12 Te12 108.368(19) . 3_668 ?
C92 P12 C72 100.8(3) . . ?
C92 P12 C82 101.2(3) . . ?
C72 P12 C82 102.9(3) . . ?
C92 P12 Cu12 122.45(19) . . ?
C72 P12 Cu12 111.95(18) . . ?
C82 P12 Cu12 114.86(17) . . ?
C122 P22 C112 102.1(3) . . ?
C122 P22 C102 100.4(3) . . ?
C112 P22 C102 100.4(3) . . ?
C122 P22 Cu12 117.94(16) . . ?
C112 P22 Cu12 122.3(2) . . ?
C102 P22 Cu12 110.37(18) . . ?
C62 C12 C22 117.5(4) . . ?
C62 C12 Te12 121.8(4) . . ?
C22 C12 Te12 120.6(3) . . ?
C32 C22 C12 121.7(4) . . ?
C42 C32 C22 119.6(6) . . ?
C52 C42 C32 119.5(5) . . ?
C42 C52 C62 121.1(5) . . ?
C12 C62 C52 120.4(5) . . ?

loop_
_geom_bond_atom_site_label_1
_geom_bond_atom_site_label_2
_geom_bond_distance
_geom_bond_site_symmetry_2
_geom_bond_publ_flag
Te11 C11 2.131(4) . ?
Te11 Cu11 2.6353(9) . ?
Te11 Cu11 2.6677(7) 3_567 ?
Cu11 P11 2.2705(13) . ?
Cu11 P21 2.2705(11) . ?
Cu11 Te11 2.6677(7) 3_567 ?
Cu11 Cu11 2.8063(10) 3_567 ?
P11 C81 1.819(5) . ?
P11 C71 1.824(5) . ?
P11 C91 1.825(5) . ?
P21 C121 1.815(5) . ?
P21 C101 1.824(4) . ?
P21 C111 1.830(5) . ?
C11 C21 1.384(6) . ?
C11 C61 1.391(5) . ?
C21 C31 1.394(6) . ?
C31 C41 1.378(7) . ?
C41 C51 1.371(7) . ?
C51 C61 1.386(6) . ?
Te12 C12 2.128(4) . ?
Te12 Cu12 2.6316(7) . ?
Te12 Cu12 2.6672(9) 3_668 ?
Cu12 P22 2.2577(11) . ?
Cu12 P12 2.2584(13) . ?
Cu12 Te12 2.6672(9) 3_668 ?
P12 C92 1.815(5) . ?
P12 C72 1.822(5) . ?
P12 C82 1.823(5) . ?
P22 C122 1.816(5) . ?
P22 C112 1.817(5) . ?
P22 C102 1.825(5) . ?
C12 C62 1.384(6) . ?
C12 C22 1.392(6) . ?
C22 C32 1.392(6) . ?
C32 C42 1.383(9) . ?
C42 C52 1.358(10) . ?
C52 C62 1.405(7) . ?
